data_7716734
loop_
_publ_author_name
'Mondal, Munmun'
'Mani, Ganesan'

_publ_section_title
;
 Copper(I) complexes bearing pyrrole-bridged S,N and N-donor ligands as
 catalysts for tandem hydroamination-alkynylation: effect of anions on
 product formation.
;
_journal_issue 33
_journal_name_full 'Dalton transactions (Cambridge, England : 2003)'
_journal_page_first 13996
_journal_page_last 14010
_journal_paper_doi 10.1039/d4dt01937g
_journal_volume 53
_journal_year 2024
_chemical_formula_sum 'C47 H40 Cl2 N2 Ni P2'
_chemical_formula_weight 824.36
_space_group_crystal_system monoclinic
_space_group_IT_number 14
_space_group_name_Hall '-P 2yn'
_space_group_name_H-M_alt 'P 1 21/n 1'
_atom_sites_solution_hydrogens mixed
_audit_block_doi 10.5517/ccdc.csd.cc2h3pq1
_audit_creation_method SHELXL-2018/3
_audit_update_record
;
2023-09-26 deposited with the CCDC.	2024-07-25 downloaded from the CCDC.
;
_cell_angle_alpha 90
_cell_angle_beta 104.2620(10)
_cell_angle_gamma 90
_cell_formula_units_Z 4
_cell_length_a 15.4431(7)
_cell_length_b 15.2942(6)
_cell_length_c 17.7753(7)
_cell_measurement_reflns_used 83247
_cell_measurement_temperature 296(2)
_cell_measurement_theta_max 27.087
_cell_measurement_theta_min 1.904
_cell_volume 4068.9(3)
_computing_molecular_graphics ortep
_computing_publication_material ciftab
_computing_structure_refinement 'SHELXL-2018/3 (Sheldrick, 2018)'
_computing_structure_solution 'SHELXT 2018/2 (Sheldrick, 2018)'
_diffrn_ambient_temperature 296(2)
_diffrn_measured_fraction_theta_full 0.999
_diffrn_measured_fraction_theta_max 0.999
_diffrn_measurement_device_type 'Bruker-D8 Venture APEX3'
_diffrn_measurement_method '\w scans'
_diffrn_radiation_type MoK\a
_diffrn_radiation_wavelength 0.71073
_diffrn_reflns_av_R_equivalents 0.0897
_diffrn_reflns_av_unetI/netI 0.0422
_diffrn_reflns_Laue_measured_fraction_full 0.999
_diffrn_reflns_Laue_measured_fraction_max 0.999
_diffrn_reflns_limit_h_max 19
_diffrn_reflns_limit_h_min -19
_diffrn_reflns_limit_k_max 19
_diffrn_reflns_limit_k_min -19
_diffrn_reflns_limit_l_max 22
_diffrn_reflns_limit_l_min -22
_diffrn_reflns_number 83247
_diffrn_reflns_point_group_measured_fraction_full 0.999
_diffrn_reflns_point_group_measured_fraction_max 0.999
_diffrn_reflns_theta_full 25.242
_diffrn_reflns_theta_max 27.087
_diffrn_reflns_theta_min 1.904
_diffrn_source 'Fine focused sealed tube'
_exptl_absorpt_coefficient_mu 0.723
_exptl_absorpt_correction_T_max 0.7455
_exptl_absorpt_correction_T_min 0.6896
_exptl_absorpt_correction_type multi-scan
_exptl_absorpt_process_details
;
 SADABS 2016/2: Krause, L., Herbst-Irmer, R., Sheldrick G.M. & Stalke D.,
 J. Appl. Cryst. 48 (2015) 3-10
;
_exptl_crystal_colour 'dark red'
_exptl_crystal_density_diffrn 1.346
_exptl_crystal_description prism
_exptl_crystal_F_000 1712
_exptl_crystal_size_max 0.239
_exptl_crystal_size_mid 0.141
_exptl_crystal_size_min 0.076
_exptl_transmission_factor_max 0.7455
_exptl_transmission_factor_min 0.6896
_refine_diff_density_max 0.385
_refine_diff_density_min -0.327
_refine_diff_density_rms 0.067
_refine_ls_extinction_method none
_refine_ls_goodness_of_fit_ref 1.019
_refine_ls_hydrogen_treatment mixed
_refine_ls_matrix_type full
_refine_ls_number_parameters 495
_refine_ls_number_reflns 8944
_refine_ls_number_restraints 0
_refine_ls_restrained_S_all 1.019
_refine_ls_R_factor_all 0.0647
_refine_ls_R_factor_gt 0.0405
_refine_ls_shift/su_max 0.003
_refine_ls_shift/su_mean 0.000
_refine_ls_structure_factor_coef Fsqd
_refine_ls_weighting_details 'w=1/[\s^2^(Fo^2^)+(0.0365P)^2^+1.8519P] where P=(Fo^2^+2Fc^2^)/3'
_refine_ls_weighting_scheme calc
_refine_ls_wR_factor_gt 0.0881
_refine_ls_wR_factor_ref 0.0989
_reflns_Friedel_coverage 0.000
_reflns_number_gt 6557
_reflns_number_total 8944
_reflns_threshold_expression 'I > 2\s(I)'
_cod_data_source_file d4dt01937g2.cif
_cod_data_source_block L1NiCl2
_cod_depositor_comments 'Adding full bibliography for 7716734--7716739.cif.'
_cod_original_sg_symbol_H-M 'P 21/n'
_cod_database_code 7716734
_shelx_shelxl_version_number 2018/3
_shelx_space_group_comment
;
The symmetry employed for this shelxl refinement is uniquely defined
by the following loop, which should always be used as a source of
symmetry information in preference to the above space-group names.
They are only intended as comments.
;

loop_
_space_group_symop_operation_xyz
'x, y, z'
'-x+1/2, y+1/2, -z+1/2'
'-x, -y, -z'
'x-1/2, -y-1/2, z-1/2'

loop_
_atom_site_label
_atom_site_type_symbol
_atom_site_fract_x
_atom_site_fract_y
_atom_site_fract_z
_atom_site_U_iso_or_equiv
_atom_site_adp_type
_atom_site_occupancy
_atom_site_site_symmetry_order
_atom_site_calc_flag
_atom_site_refinement_flags_posn
_atom_site_refinement_flags_adp
_atom_site_refinement_flags_occupancy
_atom_site_disorder_assembly
_atom_site_disorder_group
C1 C -0.96474(16) 0.14434(16) 1.05498(15) 0.0470(6) Uani 1 1 d . . . . .
H01C H -0.938652 0.108078 1.099576 0.056 Uiso 1 1 calc R U . . .
H01D H -1.029042 0.143591 1.048036 0.056 Uiso 1 1 calc R U . . .
C2 C -0.94311(15) 0.10549(15) 0.98482(15) 0.0428(5) Uani 1 1 d . . . . .
C3 C -0.99567(16) 0.08658(18) 0.91335(16) 0.0520(6) Uani 1 1 d . . . . .
H018 H -1.057299 0.093815 0.897733 0.062 Uiso 1 1 calc R U . . .
C4 C -0.94077(16) 0.05409(17) 0.86687(15) 0.0465(6) Uani 1 1 d . . . . .
H00U H -0.959778 0.036525 0.815335 0.056 Uiso 1 1 calc R U . . .
C5 C -0.85457(15) 0.05303(15) 0.91113(13) 0.0382(5) Uani 1 1 d . . . . .
C6 C -0.76928(14) 0.01668(15) 0.89433(13) 0.0374(5) Uani 1 1 d . . . . .
C7 C -0.75221(15) -0.07830(15) 0.92535(14) 0.0404(5) Uani 1 1 d . . . . .
C8 C -0.78528(18) -0.10892(17) 0.98612(16) 0.0520(6) Uani 1 1 d . . . . .
H01G H -0.818554 -0.071620 1.009367 0.062 Uiso 1 1 calc R U . . .
C9 C -0.7698(2) -0.1942(2) 1.01307(19) 0.0680(8) Uani 1 1 d . . . . .
H01W H -0.792735 -0.213397 1.053870 0.082 Uiso 1 1 calc R U . . .
C10 C -0.7206(2) -0.25000(19) 0.9795(2) 0.0706(9) Uani 1 1 d . . . . .
H027 H -0.710657 -0.307308 0.997014 0.085 Uiso 1 1 calc R U . . .
C11 C -0.6865(2) -0.22046(19) 0.9201(2) 0.0687(9) Uani 1 1 d . . . . .
H029 H -0.652715 -0.257850 0.897454 0.082 Uiso 1 1 calc R U . . .
C12 C -0.70174(18) -0.13571(17) 0.89342(18) 0.0554(7) Uani 1 1 d . . . . .
H01F H -0.677627 -0.116778 0.853194 0.067 Uiso 1 1 calc R U . . .
C13 C -0.78014(16) 0.01789(16) 0.80529(14) 0.0428(6) Uani 1 1 d . . . . .
C14 C -0.83712(19) -0.0409(2) 0.75760(16) 0.0619(8) Uani 1 1 d . . . . .
H01Y H -0.869733 -0.080504 0.779300 0.074 Uiso 1 1 calc R U . . .
C15 C -0.8459(2) -0.0412(3) 0.67794(18) 0.0766(10) Uani 1 1 d . . . . .
H02D H -0.885281 -0.080132 0.646867 0.092 Uiso 1 1 calc R U . . .
C16 C -0.7977(2) 0.0148(2) 0.64464(17) 0.0749(9) Uani 1 1 d . . . . .
H02C H -0.802649 0.013015 0.591446 0.090 Uiso 1 1 calc R U . . .
C17 C -0.7418(2) 0.0736(2) 0.69043(16) 0.0676(8) Uani 1 1 d . . . . .
H01S H -0.709460 0.112798 0.668101 0.081 Uiso 1 1 calc R U . . .
C18 C -0.73300(18) 0.07506(18) 0.77031(14) 0.0506(6) Uani 1 1 d . . . . .
H017 H -0.694619 0.115366 0.800660 0.061 Uiso 1 1 calc R U . . .
C19 C -0.68881(15) 0.07139(15) 0.93378(13) 0.0369(5) Uani 1 1 d . . . . .
C20 C -0.60015(16) 0.05047(16) 0.95349(14) 0.0456(6) Uani 1 1 d . . . . .
H00X H -0.576209 -0.004841 0.950503 0.055 Uiso 1 1 calc R U . . .
C21 C -0.55103(15) 0.12738(16) 0.97921(14) 0.0431(6) Uani 1 1 d . . . . .
H00K H -0.489195 0.131464 0.996171 0.052 Uiso 1 1 calc R U . . .
C22 C -0.60970(14) 0.19406(15) 0.97486(12) 0.0355(5) Uani 1 1 d . . . . .
C23 C -0.59520(16) 0.28541(15) 1.00503(13) 0.0388(5) Uani 1 1 d . . . . .
H01A H -0.629093 0.326000 0.967053 0.047 Uiso 1 1 calc R U . . .
H01B H -0.532426 0.300531 1.014668 0.047 Uiso 1 1 calc R U . . .
C24 C -0.54566(16) 0.23193(16) 1.16448(13) 0.0403(5) Uani 1 1 d . . . . .
C25 C -0.54814(17) 0.14096(17) 1.16437(15) 0.0487(6) Uani 1 1 d . . . . .
H01E H -0.594616 0.111470 1.130714 0.058 Uiso 1 1 calc R U . . .
C26 C -0.4807(2) 0.0943(2) 1.21484(17) 0.0604(7) Uani 1 1 d . . . . .
H01M H -0.482078 0.033525 1.214399 0.073 Uiso 1 1 calc R U . . .
C27 C -0.4122(2) 0.1373(2) 1.26531(17) 0.0687(9) Uani 1 1 d . . . . .
H01V H -0.367879 0.105688 1.299369 0.082 Uiso 1 1 calc R U . . .
C28 C -0.4095(2) 0.2272(2) 1.26528(17) 0.0684(9) Uani 1 1 d . . . . .
H023 H -0.363151 0.256250 1.299398 0.082 Uiso 1 1 calc R U . . .
C29 C -0.47506(18) 0.27441(19) 1.21510(15) 0.0548(7) Uani 1 1 d . . . . .
H01L H -0.472109 0.335144 1.215037 0.066 Uiso 1 1 calc R U . . .
C30 C -0.61840(16) 0.40592(16) 1.12840(14) 0.0457(6) Uani 1 1 d . . . . .
C31 C -0.5910(2) 0.47218(18) 1.0875(2) 0.0652(8) Uani 1 1 d . . . . .
H01R H -0.572919 0.459902 1.042428 0.078 Uiso 1 1 calc R U . . .
C32 C -0.5906(2) 0.5585(2) 1.1142(3) 0.0899(12) Uani 1 1 d . . . . .
H02A H -0.572413 0.603662 1.086542 0.108 Uiso 1 1 calc R U . . .
C33 C -0.6170(3) 0.5768(3) 1.1812(3) 0.0986(15) Uani 1 1 d . . . . .
H02E H -0.616922 0.634130 1.198543 0.118 Uiso 1 1 calc R U . . .
C34 C -0.6429(2) 0.5109(3) 1.2215(2) 0.0878(12) Uani 1 1 d . . . . .
H02M H -0.660124 0.523442 1.266944 0.105 Uiso 1 1 calc R U . . .
C35 C -0.6441(2) 0.4258(2) 1.19653(17) 0.0644(8) Uani 1 1 d . . . . .
H01U H -0.662129 0.381317 1.224980 0.077 Uiso 1 1 calc R U . . .
C36 C -0.9471(2) 0.2812(2) 1.16886(16) 0.0626(8) Uani 1 1 d . . . . .
C37 C -0.8901(3) 0.3340(3) 1.2193(2) 0.1050(15) Uani 1 1 d . . . . .
H02R H -0.839574 0.355981 1.206330 0.126 Uiso 1 1 calc R U . . .
C38 C -0.9072(4) 0.3556(4) 1.2911(3) 0.160(3) Uani 1 1 d . . . . .
H02Y H -0.868162 0.391437 1.325992 0.191 Uiso 1 1 calc R U . . .
C39 C -0.9818(6) 0.3233(5) 1.3086(3) 0.155(3) Uani 1 1 d . . . . .
H02W H -0.993124 0.336830 1.356284 0.186 Uiso 1 1 calc R U . . .
C40 C -1.0402(4) 0.2716(3) 1.2581(3) 0.133(2) Uani 1 1 d . . . . .
H030 H -1.091331 0.251034 1.270982 0.160 Uiso 1 1 calc R U . . .
C41 C -1.0236(3) 0.2496(2) 1.1880(2) 0.0871(12) Uani 1 1 d . . . . .
H02J H -1.063257 0.213866 1.153461 0.104 Uiso 1 1 calc R U . . .
C42 C -1.00570(16) 0.32416(17) 1.00806(15) 0.0472(6) Uani 1 1 d . . . . .
C43 C -1.0518(2) 0.3904(2) 1.0348(2) 0.0715(9) Uani 1 1 d . . . . .
H02H H -1.039917 0.403111 1.087536 0.086 Uiso 1 1 calc R U . . .
C44 C -1.1159(3) 0.4376(3) 0.9816(3) 0.1044(15) Uani 1 1 d . . . . .
H02U H -1.147724 0.481537 0.999150 0.125 Uiso 1 1 calc R U . . .
C45 C -1.1328(2) 0.4204(3) 0.9044(3) 0.1065(16) Uani 1 1 d . . . . .
H02P H -1.175989 0.452626 0.869761 0.128 Uiso 1 1 calc R U . . .
C46 C -1.0870(2) 0.3561(3) 0.8771(2) 0.0881(12) Uani 1 1 d . . . . .
H02K H -1.099080 0.344187 0.824253 0.106 Uiso 1 1 calc R U . . .
C47 C -1.02256(19) 0.3091(2) 0.92910(17) 0.0629(8) Uani 1 1 d . . . . .
H01X H -0.989927 0.266660 0.910656 0.076 Uiso 1 1 calc R U . . .
Cl1 Cl -0.75674(5) 0.16963(5) 1.17199(4) 0.0646(2) Uani 1 1 d . . . . .
Cl2 Cl -0.80162(4) 0.34489(4) 0.97697(4) 0.05063(16) Uani 1 1 d . . . . .
N1 N -0.85696(13) 0.08472(13) 0.98283(12) 0.0391(4) Uani 1 1 d . . . . .
N2 N -0.69373(13) 0.16000(13) 0.94631(11) 0.0361(4) Uani 1 1 d . . . . .
Ni1 Ni -0.77831(2) 0.26554(2) 1.08034(2) 0.03575(9) Uani 1 1 d . . . . .
P1 P -0.92446(4) 0.25714(4) 1.07553(4) 0.04011(15) Uani 1 1 d . . . . .
P2 P -0.63203(4) 0.29265(4) 1.09596(3) 0.03543(14) Uani 1 1 d . . . . .
H1 H -0.8165(16) 0.0912(15) 1.0187(14) 0.034(7) Uiso 1 1 d . . . . .
H2 H -0.7386(15) 0.1862(15) 0.9393(13) 0.029(6) Uiso 1 1 d . . . . .

loop_
_atom_site_aniso_label
_atom_site_aniso_U_11
_atom_site_aniso_U_22
_atom_site_aniso_U_33
_atom_site_aniso_U_23
_atom_site_aniso_U_13
_atom_site_aniso_U_12
C1 0.0407(13) 0.0484(15) 0.0569(15) 0.0072(12) 0.0216(12) 0.0049(11)
C2 0.0369(13) 0.0377(13) 0.0564(15) 0.0031(11) 0.0166(11) 0.0021(10)
C3 0.0318(13) 0.0592(17) 0.0618(17) 0.0015(13) 0.0054(12) 0.0023(11)
C4 0.0395(13) 0.0514(15) 0.0448(14) -0.0016(11) 0.0035(11) -0.0006(11)
C5 0.0364(12) 0.0362(12) 0.0415(13) -0.0007(10) 0.0089(10) -0.0007(10)
C6 0.0342(12) 0.0381(12) 0.0394(12) -0.0043(10) 0.0080(10) -0.0005(9)
C7 0.0352(12) 0.0359(13) 0.0471(14) -0.0065(10) 0.0046(10) -0.0024(10)
C8 0.0530(16) 0.0487(15) 0.0561(16) 0.0054(12) 0.0169(13) 0.0079(12)
C9 0.072(2) 0.0559(18) 0.076(2) 0.0181(16) 0.0183(16) 0.0046(15)
C10 0.0620(19) 0.0432(17) 0.099(3) 0.0097(16) 0.0060(18) 0.0067(14)
C11 0.0621(19) 0.0460(17) 0.100(3) -0.0111(16) 0.0238(17) 0.0048(14)
C12 0.0561(16) 0.0413(15) 0.0743(19) -0.0082(13) 0.0263(14) 0.0019(12)
C13 0.0395(13) 0.0482(14) 0.0391(13) -0.0080(10) 0.0065(10) 0.0027(11)
C14 0.0574(17) 0.077(2) 0.0497(16) -0.0186(14) 0.0103(13) -0.0166(15)
C15 0.066(2) 0.105(3) 0.0528(18) -0.0309(18) 0.0027(15) -0.0108(19)
C16 0.082(2) 0.100(3) 0.0388(16) -0.0085(17) 0.0064(15) 0.010(2)
C17 0.084(2) 0.076(2) 0.0448(16) 0.0057(15) 0.0195(15) 0.0050(17)
C18 0.0578(16) 0.0512(15) 0.0417(14) -0.0020(11) 0.0104(12) 0.0009(12)
C19 0.0389(12) 0.0344(12) 0.0372(12) -0.0050(9) 0.0088(10) 0.0002(10)
C20 0.0411(13) 0.0397(13) 0.0525(15) -0.0067(11) 0.0051(11) 0.0043(10)
C21 0.0330(12) 0.0476(14) 0.0466(14) -0.0075(11) 0.0055(10) 0.0006(10)
C22 0.0363(12) 0.0400(13) 0.0310(11) -0.0032(9) 0.0097(9) -0.0025(10)
C23 0.0416(13) 0.0393(13) 0.0361(12) -0.0009(10) 0.0109(10) -0.0056(10)
C24 0.0444(13) 0.0440(13) 0.0319(12) 0.0003(10) 0.0083(10) 0.0071(10)
C25 0.0506(15) 0.0479(15) 0.0487(15) 0.0038(12) 0.0143(12) 0.0063(12)
C26 0.0689(19) 0.0553(17) 0.0616(18) 0.0146(14) 0.0245(15) 0.0205(15)
C27 0.0606(19) 0.091(3) 0.0496(17) 0.0108(16) 0.0046(14) 0.0316(17)
C28 0.0550(18) 0.085(2) 0.0539(18) -0.0087(16) -0.0078(14) 0.0150(16)
C29 0.0522(16) 0.0574(17) 0.0482(15) -0.0075(13) -0.0002(12) 0.0075(13)
C30 0.0432(14) 0.0369(13) 0.0487(14) -0.0089(11) -0.0046(11) 0.0046(10)
C31 0.0624(18) 0.0406(16) 0.086(2) -0.0034(14) 0.0058(16) -0.0044(13)
C32 0.075(2) 0.0380(17) 0.139(4) -0.004(2) -0.007(2) -0.0057(16)
C33 0.075(2) 0.055(2) 0.140(4) -0.050(3) -0.023(2) 0.0187(19)
C34 0.080(2) 0.076(3) 0.089(3) -0.046(2) -0.0155(19) 0.027(2)
C35 0.0668(19) 0.0590(18) 0.0588(18) -0.0225(14) -0.0008(14) 0.0103(15)
C36 0.075(2) 0.076(2) 0.0413(15) 0.0024(14) 0.0233(14) 0.0317(16)
C37 0.090(3) 0.150(4) 0.070(2) -0.044(3) 0.011(2) 0.037(3)
C38 0.161(5) 0.238(7) 0.069(3) -0.053(4) 0.009(3) 0.095(5)
C39 0.236(8) 0.182(6) 0.062(3) 0.013(3) 0.068(4) 0.130(6)
C40 0.206(6) 0.119(4) 0.118(4) 0.045(3) 0.124(4) 0.080(4)
C41 0.119(3) 0.080(2) 0.087(2) 0.0223(19) 0.073(2) 0.039(2)
C42 0.0392(13) 0.0478(15) 0.0556(15) 0.0119(12) 0.0135(11) 0.0084(11)
C43 0.074(2) 0.0563(18) 0.090(2) 0.0145(16) 0.0311(18) 0.0254(16)
C44 0.085(3) 0.082(3) 0.156(4) 0.047(3) 0.049(3) 0.048(2)
C45 0.056(2) 0.122(4) 0.136(4) 0.077(3) 0.012(2) 0.024(2)
C46 0.065(2) 0.110(3) 0.077(2) 0.041(2) -0.0048(18) -0.002(2)
C47 0.0592(17) 0.069(2) 0.0567(17) 0.0175(15) 0.0076(14) 0.0076(15)
Cl1 0.0508(4) 0.0839(5) 0.0594(4) 0.0372(4) 0.0145(3) 0.0099(4)
Cl2 0.0502(4) 0.0540(4) 0.0467(3) 0.0170(3) 0.0101(3) 0.0103(3)
N1 0.0326(11) 0.0416(11) 0.0412(11) -0.0021(9) 0.0055(9) 0.0034(9)
N2 0.0324(10) 0.0376(11) 0.0379(10) -0.0043(8) 0.0079(8) 0.0029(9)
Ni1 0.03908(17) 0.03697(16) 0.03102(15) 0.00227(12) 0.00831(12) 0.00484(12)
P1 0.0415(3) 0.0448(4) 0.0368(3) 0.0038(3) 0.0150(3) 0.0104(3)
P2 0.0407(3) 0.0322(3) 0.0315(3) -0.0024(2) 0.0053(2) 0.0012(2)

loop_
_atom_type_symbol
_atom_type_description
_atom_type_scat_dispersion_real
_atom_type_scat_dispersion_imag
_atom_type_scat_source
C C 0.0033 0.0016 'International Tables Vol C Tables 4.2.6.8 and 6.1.1.4'
H H 0.0000 0.0000 'International Tables Vol C Tables 4.2.6.8 and 6.1.1.4'
Cl Cl 0.1484 0.1585 'International Tables Vol C Tables 4.2.6.8 and 6.1.1.4'
N N 0.0061 0.0033 'International Tables Vol C Tables 4.2.6.8 and 6.1.1.4'
Ni Ni 0.3393 1.1124 'International Tables Vol C Tables 4.2.6.8 and 6.1.1.4'
P P 0.1023 0.0942 'International Tables Vol C Tables 4.2.6.8 and 6.1.1.4'

loop_
_citation_id
_citation_doi
_citation_year
1 10.1039/D3DT03163B 2023

loop_
_geom_angle_atom_site_label_1
_geom_angle_atom_site_label_2
_geom_angle_atom_site_label_3
_geom_angle
_geom_angle_site_symmetry_1
_geom_angle_site_symmetry_3
_geom_angle_publ_flag
C2 C1 P1 113.89(17) . . ?
C2 C1 H01C 108.8 . . ?
P1 C1 H01C 108.8 . . ?
C2 C1 H01D 108.8 . . ?
P1 C1 H01D 108.8 . . ?
H01C C1 H01D 107.7 . . ?
C3 C2 N1 106.6(2) . . ?
C3 C2 C1 131.4(2) . . ?
N1 C2 C1 122.0(2) . . ?
C2 C3 C4 108.4(2) . . ?
C2 C3 H018 125.8 . . ?
C4 C3 H018 125.8 . . ?
C5 C4 C3 107.9(2) . . ?
C5 C4 H00U 126.1 . . ?
C3 C4 H00U 126.1 . . ?
C4 C5 N1 106.5(2) . . ?
C4 C5 C6 131.0(2) . . ?
N1 C5 C6 122.18(19) . . ?
C19 C6 C5 110.89(18) . . ?
C19 C6 C13 109.58(18) . . ?
C5 C6 C13 108.30(18) . . ?
C19 C6 C7 107.66(18) . . ?
C5 C6 C7 110.53(18) . . ?
C13 C6 C7 109.87(19) . . ?
C12 C7 C8 117.3(2) . . ?
C12 C7 C6 120.7(2) . . ?
C8 C7 C6 122.0(2) . . ?
C7 C8 C9 121.4(3) . . ?
C7 C8 H01G 119.3 . . ?
C9 C8 H01G 119.3 . . ?
C10 C9 C8 120.1(3) . . ?
C10 C9 H01W 120.0 . . ?
C8 C9 H01W 120.0 . . ?
C11 C10 C9 119.3(3) . . ?
C11 C10 H027 120.4 . . ?
C9 C10 H027 120.4 . . ?
C10 C11 C12 120.7(3) . . ?
C10 C11 H029 119.7 . . ?
C12 C11 H029 119.7 . . ?
C11 C12 C7 121.3(3) . . ?
C11 C12 H01F 119.3 . . ?
C7 C12 H01F 119.3 . . ?
C18 C13 C14 117.4(2) . . ?
C18 C13 C6 122.1(2) . . ?
C14 C13 C6 120.5(2) . . ?
C15 C14 C13 120.8(3) . . ?
C15 C14 H01Y 119.6 . . ?
C13 C14 H01Y 119.6 . . ?
C16 C15 C14 121.0(3) . . ?
C16 C15 H02D 119.5 . . ?
C14 C15 H02D 119.5 . . ?
C15 C16 C17 119.1(3) . . ?
C15 C16 H02C 120.4 . . ?
C17 C16 H02C 120.4 . . ?
C16 C17 C18 120.4(3) . . ?
C16 C17 H01S 119.8 . . ?
C18 C17 H01S 119.8 . . ?
C13 C18 C17 121.3(3) . . ?
C13 C18 H017 119.4 . . ?
C17 C18 H017 119.4 . . ?
C20 C19 N2 106.3(2) . . ?
C20 C19 C6 130.1(2) . . ?
N2 C19 C6 123.0(2) . . ?
C19 C20 C21 108.2(2) . . ?
C19 C20 H00X 125.9 . . ?
C21 C20 H00X 125.9 . . ?
C22 C21 C20 108.1(2) . . ?
C22 C21 H00K 126.0 . . ?
C20 C21 H00K 126.0 . . ?
C21 C22 N2 107.1(2) . . ?
C21 C22 C23 130.2(2) . . ?
N2 C22 C23 122.1(2) . . ?
C22 C23 P2 108.64(15) . . ?
C22 C23 H01A 110.0 . . ?
P2 C23 H01A 110.0 . . ?
C22 C23 H01B 110.0 . . ?
P2 C23 H01B 110.0 . . ?
H01A C23 H01B 108.3 . . ?
C29 C24 C25 119.0(2) . . ?
C29 C24 P2 121.44(19) . . ?
C25 C24 P2 119.53(19) . . ?
C26 C25 C24 119.7(3) . . ?
C26 C25 H01E 120.1 . . ?
C24 C25 H01E 120.1 . . ?
C27 C26 C25 120.6(3) . . ?
C27 C26 H01M 119.7 . . ?
C25 C26 H01M 119.7 . . ?
C26 C27 C28 119.7(3) . . ?
C26 C27 H01V 120.1 . . ?
C28 C27 H01V 120.1 . . ?
C27 C28 C29 120.5(3) . . ?
C27 C28 H023 119.8 . . ?
C29 C28 H023 119.8 . . ?
C28 C29 C24 120.5(3) . . ?
C28 C29 H01L 119.8 . . ?
C24 C29 H01L 119.8 . . ?
C31 C30 C35 119.3(3) . . ?
C31 C30 P2 124.1(2) . . ?
C35 C30 P2 116.5(2) . . ?
C30 C31 C32 119.5(3) . . ?
C30 C31 H01R 120.3 . . ?
C32 C31 H01R 120.3 . . ?
C33 C32 C31 120.3(4) . . ?
C33 C32 H02A 119.8 . . ?
C31 C32 H02A 119.8 . . ?
C34 C33 C32 119.7(3) . . ?
C34 C33 H02E 120.1 . . ?
C32 C33 H02E 120.1 . . ?
C33 C34 C35 121.1(4) . . ?
C33 C34 H02M 119.5 . . ?
C35 C34 H02M 119.5 . . ?
C34 C35 C30 120.1(3) . . ?
C34 C35 H01U 119.9 . . ?
C30 C35 H01U 119.9 . . ?
C37 C36 C41 119.7(3) . . ?
C37 C36 P1 119.1(3) . . ?
C41 C36 P1 121.2(3) . . ?
C36 C37 C38 120.3(5) . . ?
C36 C37 H02R 119.9 . . ?
C38 C37 H02R 119.9 . . ?
C39 C38 C37 118.9(6) . . ?
C39 C38 H02Y 120.6 . . ?
C37 C38 H02Y 120.6 . . ?
C38 C39 C40 121.5(4) . . ?
C38 C39 H02W 119.3 . . ?
C40 C39 H02W 119.3 . . ?
C39 C40 C41 120.0(5) . . ?
C39 C40 H030 120.0 . . ?
C41 C40 H030 120.0 . . ?
C40 C41 C36 119.6(5) . . ?
C40 C41 H02J 120.2 . . ?
C36 C41 H02J 120.2 . . ?
C47 C42 C43 119.0(3) . . ?
C47 C42 P1 120.1(2) . . ?
C43 C42 P1 120.9(2) . . ?
C42 C43 C44 119.0(4) . . ?
C42 C43 H02H 120.5 . . ?
C44 C43 H02H 120.5 . . ?
C45 C44 C43 120.9(4) . . ?
C45 C44 H02U 119.5 . . ?
C43 C44 H02U 119.5 . . ?
C44 C45 C46 120.7(3) . . ?
C44 C45 H02P 119.7 . . ?
C46 C45 H02P 119.7 . . ?
C45 C46 C47 119.1(4) . . ?
C45 C46 H02K 120.4 . . ?
C47 C46 H02K 120.4 . . ?
C46 C47 C42 121.2(3) . . ?
C46 C47 H01X 119.4 . . ?
C42 C47 H01X 119.4 . . ?
C5 N1 C2 110.6(2) . . ?
C5 N1 H1 127.1(17) . . ?
C2 N1 H1 122.3(17) . . ?
C22 N2 C19 110.35(19) . . ?
C22 N2 H2 125.6(17) . . ?
C19 N2 H2 124.0(17) . . ?
Cl1 Ni1 Cl2 171.36(3) . . ?
Cl1 Ni1 P1 87.51(3) . . ?
Cl2 Ni1 P1 92.56(3) . . ?
Cl1 Ni1 P2 93.94(3) . . ?
Cl2 Ni1 P2 87.32(3) . . ?
P1 Ni1 P2 171.19(3) . . ?
C36 P1 C42 103.35(12) . . ?
C36 P1 C1 103.89(14) . . ?
C42 P1 C1 104.62(12) . . ?
C36 P1 Ni1 111.85(11) . . ?
C42 P1 Ni1 121.09(8) . . ?
C1 P1 Ni1 110.46(8) . . ?
C30 P2 C24 105.34(11) . . ?
C30 P2 C23 107.34(12) . . ?
C24 P2 C23 102.83(11) . . ?
C30 P2 Ni1 104.42(8) . . ?
C24 P2 Ni1 122.45(8) . . ?
C23 P2 Ni1 113.48(8) . . ?

loop_
_geom_bond_atom_site_label_1
_geom_bond_atom_site_label_2
_geom_bond_distance
_geom_bond_site_symmetry_2
_geom_bond_publ_flag
C1 C2 1.492(3) . ?
C1 P1 1.840(3) . ?
C1 H01C 0.9700 . ?
C1 H01D 0.9700 . ?
C2 C3 1.360(4) . ?
C2 N1 1.377(3) . ?
C3 C4 1.412(4) . ?
C3 H018 0.9300 . ?
C4 C5 1.369(3) . ?
C4 H00U 0.9300 . ?
C5 N1 1.373(3) . ?
C5 C6 1.525(3) . ?
C6 C19 1.519(3) . ?
C6 C13 1.550(3) . ?
C6 C7 1.553(3) . ?
C7 C12 1.385(3) . ?
C7 C8 1.385(3) . ?
C8 C9 1.389(4) . ?
C8 H01G 0.9300 . ?
C9 C10 1.372(4) . ?
C9 H01W 0.9300 . ?
C10 C11 1.369(5) . ?
C10 H027 0.9300 . ?
C11 C12 1.380(4) . ?
C11 H029 0.9300 . ?
C12 H01F 0.9300 . ?
C13 C18 1.380(4) . ?
C13 C14 1.391(3) . ?
C14 C15 1.389(4) . ?
C14 H01Y 0.9300 . ?
C15 C16 1.362(5) . ?
C15 H02D 0.9300 . ?
C16 C17 1.367(4) . ?
C16 H02C 0.9300 . ?
C17 C18 1.393(4) . ?
C17 H01S 0.9300 . ?
C18 H017 0.9300 . ?
C19 C20 1.365(3) . ?
C19 N2 1.379(3) . ?
C20 C21 1.413(3) . ?
C20 H00X 0.9300 . ?
C21 C22 1.354(3) . ?
C21 H00K 0.9300 . ?
C22 N2 1.374(3) . ?
C22 C23 1.493(3) . ?
C23 P2 1.844(2) . ?
C23 H01A 0.9700 . ?
C23 H01B 0.9700 . ?
C24 C29 1.392(3) . ?
C24 C25 1.392(3) . ?
C24 P2 1.823(2) . ?
C25 C26 1.392(4) . ?
C25 H01E 0.9300 . ?
C26 C27 1.374(4) . ?
C26 H01M 0.9300 . ?
C27 C28 1.375(4) . ?
C27 H01V 0.9300 . ?
C28 C29 1.377(4) . ?
C28 H023 0.9300 . ?
C29 H01L 0.9300 . ?
C30 C31 1.374(4) . ?
C30 C35 1.398(4) . ?
C30 P2 1.822(2) . ?
C31 C32 1.402(4) . ?
C31 H01R 0.9300 . ?
C32 C33 1.379(6) . ?
C32 H02A 0.9300 . ?
C33 C34 1.354(6) . ?
C33 H02E 0.9300 . ?
C34 C35 1.374(4) . ?
C34 H02M 0.9300 . ?
C35 H01U 0.9300 . ?
C36 C37 1.357(5) . ?
C36 C41 1.395(5) . ?
C36 P1 1.816(3) . ?
C37 C38 1.404(6) . ?
C37 H02R 0.9300 . ?
C38 C39 1.358(9) . ?
C38 H02Y 0.9300 . ?
C39 C40 1.358(9) . ?
C39 H02W 0.9300 . ?
C40 C41 1.374(5) . ?
C40 H030 0.9300 . ?
C41 H02J 0.9300 . ?
C42 C47 1.382(4) . ?
C42 C43 1.388(4) . ?
C42 P1 1.823(2) . ?
C43 C44 1.391(5) . ?
C43 H02H 0.9300 . ?
C44 C45 1.357(6) . ?
C44 H02U 0.9300 . ?
C45 C46 1.369(6) . ?
C45 H02P 0.9300 . ?
C46 C47 1.381(4) . ?
C46 H02K 0.9300 . ?
C47 H01X 0.9300 . ?
Cl1 Ni1 2.1563(7) . ?
Cl2 Ni1 2.1569(6) . ?
N1 H1 0.78(2) . ?
N2 H2 0.78(2) . ?
Ni1 P1 2.2411(7) . ?
Ni1 P2 2.2457(7) . ?

loop_
_geom_hbond_atom_site_label_D
_geom_hbond_atom_site_label_H
_geom_hbond_atom_site_label_A
_geom_hbond_distance_DH
_geom_hbond_distance_HA
_geom_hbond_distance_DA
_geom_hbond_angle_DHA
_geom_hbond_site_symmetry_A
_geom_hbond_publ_flag
N1 H1 Cl1 0.78(2) 2.91(2) 3.581(2) 145(2) . yes
N2 H2 Cl2 0.78(2) 2.76(2) 3.394(2) 140(2) . yes
C23 H01A Cl2 0.97 2.73 3.233(2) 113.0 . yes
N1 H1 Cl1 0.78(2) 2.91(2) 3.581(2) 145(2) . yes
N2 H2 Cl2 0.78(2) 2.76(2) 3.394(2) 140(2) . yes

loop_
_geom_torsion_atom_site_label_1
_geom_torsion_atom_site_label_2
_geom_torsion_atom_site_label_3
_geom_torsion_atom_site_label_4
_geom_torsion
_geom_torsion_site_symmetry_1
_geom_torsion_site_symmetry_2
_geom_torsion_site_symmetry_3
_geom_torsion_site_symmetry_4
_geom_torsion_publ_flag
P1 C1 C2 C3 -108.0(3) . . . . ?
P1 C1 C2 N1 69.2(3) . . . . ?
N1 C2 C3 C4 -0.2(3) . . . . ?
C1 C2 C3 C4 177.3(2) . . . . ?
C2 C3 C4 C5 0.4(3) . . . . ?
C3 C4 C5 N1 -0.4(3) . . . . ?
C3 C4 C5 C6 173.3(2) . . . . ?
C4 C5 C6 C19 147.4(3) . . . . ?
N1 C5 C6 C19 -39.9(3) . . . . ?
C4 C5 C6 C13 27.1(3) . . . . ?
N1 C5 C6 C13 -160.1(2) . . . . ?
C4 C5 C6 C7 -93.3(3) . . . . ?
N1 C5 C6 C7 79.5(3) . . . . ?
C19 C6 C7 C12 -83.3(3) . . . . ?
C5 C6 C7 C12 155.4(2) . . . . ?
C13 C6 C7 C12 36.0(3) . . . . ?
C19 C6 C7 C8 95.9(3) . . . . ?
C5 C6 C7 C8 -25.4(3) . . . . ?
C13 C6 C7 C8 -144.9(2) . . . . ?
C12 C7 C8 C9 -1.1(4) . . . . ?
C6 C7 C8 C9 179.7(2) . . . . ?
C7 C8 C9 C10 0.1(5) . . . . ?
C8 C9 C10 C11 0.7(5) . . . . ?
C9 C10 C11 C12 -0.6(5) . . . . ?
C10 C11 C12 C7 -0.4(5) . . . . ?
C8 C7 C12 C11 1.2(4) . . . . ?
C6 C7 C12 C11 -179.6(2) . . . . ?
C19 C6 C13 C18 -11.7(3) . . . . ?
C5 C6 C13 C18 109.4(3) . . . . ?
C7 C6 C13 C18 -129.8(2) . . . . ?
C19 C6 C13 C14 166.8(2) . . . . ?
C5 C6 C13 C14 -72.1(3) . . . . ?
C7 C6 C13 C14 48.7(3) . . . . ?
C18 C13 C14 C15 -0.2(4) . . . . ?
C6 C13 C14 C15 -178.8(3) . . . . ?
C13 C14 C15 C16 1.4(5) . . . . ?
C14 C15 C16 C17 -1.9(5) . . . . ?
C15 C16 C17 C18 1.3(5) . . . . ?
C14 C13 C18 C17 -0.4(4) . . . . ?
C6 C13 C18 C17 178.2(2) . . . . ?
C16 C17 C18 C13 -0.1(5) . . . . ?
C5 C6 C19 C20 158.6(2) . . . . ?
C13 C6 C19 C20 -81.9(3) . . . . ?
C7 C6 C19 C20 37.6(3) . . . . ?
C5 C6 C19 N2 -31.4(3) . . . . ?
C13 C6 C19 N2 88.1(2) . . . . ?
C7 C6 C19 N2 -152.4(2) . . . . ?
N2 C19 C20 C21 0.8(3) . . . . ?
C6 C19 C20 C21 172.1(2) . . . . ?
C19 C20 C21 C22 -0.1(3) . . . . ?
C20 C21 C22 N2 -0.6(3) . . . . ?
C20 C21 C22 C23 170.2(2) . . . . ?
C21 C22 C23 P2 -100.8(3) . . . . ?
N2 C22 C23 P2 68.8(2) . . . . ?
C29 C24 C25 C26 0.4(4) . . . . ?
P2 C24 C25 C26 177.92(19) . . . . ?
C24 C25 C26 C27 0.6(4) . . . . ?
C25 C26 C27 C28 -0.9(5) . . . . ?
C26 C27 C28 C29 0.1(5) . . . . ?
C27 C28 C29 C24 0.9(5) . . . . ?
C25 C24 C29 C28 -1.2(4) . . . . ?
P2 C24 C29 C28 -178.7(2) . . . . ?
C35 C30 C31 C32 -0.9(4) . . . . ?
P2 C30 C31 C32 174.2(2) . . . . ?
C30 C31 C32 C33 0.3(5) . . . . ?
C31 C32 C33 C34 0.4(5) . . . . ?
C32 C33 C34 C35 -0.6(5) . . . . ?
C33 C34 C35 C30 0.0(5) . . . . ?
C31 C30 C35 C34 0.7(4) . . . . ?
P2 C30 C35 C34 -174.7(2) . . . . ?
C41 C36 C37 C38 1.1(6) . . . . ?
P1 C36 C37 C38 178.3(4) . . . . ?
C36 C37 C38 C39 -0.4(8) . . . . ?
C37 C38 C39 C40 -0.7(9) . . . . ?
C38 C39 C40 C41 1.2(8) . . . . ?
C39 C40 C41 C36 -0.5(6) . . . . ?
C37 C36 C41 C40 -0.6(5) . . . . ?
P1 C36 C41 C40 -177.8(3) . . . . ?
C47 C42 C43 C44 2.4(5) . . . . ?
P1 C42 C43 C44 -177.3(3) . . . . ?
C42 C43 C44 C45 -0.9(6) . . . . ?
C43 C44 C45 C46 0.0(7) . . . . ?
C44 C45 C46 C47 -0.5(6) . . . . ?
C45 C46 C47 C42 2.0(5) . . . . ?
C43 C42 C47 C46 -3.0(5) . . . . ?
P1 C42 C47 C46 176.7(3) . . . . ?
C4 C5 N1 C2 0.2(3) . . . . ?
C6 C5 N1 C2 -174.1(2) . . . . ?
C3 C2 N1 C5 0.0(3) . . . . ?
C1 C2 N1 C5 -177.8(2) . . . . ?
C21 C22 N2 C19 1.1(3) . . . . ?
C23 C22 N2 C19 -170.61(19) . . . . ?
C20 C19 N2 C22 -1.1(3) . . . . ?
C6 C19 N2 C22 -173.2(2) . . . . ?
C37 C36 P1 C42 -104.8(3) . . . . ?
C41 C36 P1 C42 72.4(3) . . . . ?
C37 C36 P1 C1 146.2(3) . . . . ?
C41 C36 P1 C1 -36.6(3) . . . . ?
C37 C36 P1 Ni1 27.0(3) . . . . ?
C41 C36 P1 Ni1 -155.8(2) . . . . ?
C47 C42 P1 C36 -165.6(2) . . . . ?
C43 C42 P1 C36 14.0(3) . . . . ?
C47 C42 P1 C1 -57.2(2) . . . . ?
C43 C42 P1 C1 122.5(2) . . . . ?
C47 C42 P1 Ni1 68.2(2) . . . . ?
C43 C42 P1 Ni1 -112.1(2) . . . . ?
C2 C1 P1 C36 -172.92(19) . . . . ?
C2 C1 P1 C42 79.0(2) . . . . ?
C2 C1 P1 Ni1 -52.8(2) . . . . ?
C31 C30 P2 C24 112.9(2) . . . . ?
C35 C30 P2 C24 -71.9(2) . . . . ?
C31 C30 P2 C23 3.9(3) . . . . ?
C35 C30 P2 C23 179.04(19) . . . . ?
C31 C30 P2 Ni1 -116.9(2) . . . . ?
C35 C30 P2 Ni1 58.3(2) . . . . ?
C29 C24 P2 C30 -14.2(2) . . . . ?
C25 C24 P2 C30 168.3(2) . . . . ?
C29 C24 P2 C23 98.1(2) . . . . ?
C25 C24 P2 C23 -79.4(2) . . . . ?
C29 C24 P2 Ni1 -132.91(19) . . . . ?
C25 C24 P2 Ni1 49.6(2) . . . . ?
C22 C23 P2 C30 -177.31(15) . . . . ?
C22 C23 P2 C24 71.88(18) . . . . ?
C22 C23 P2 Ni1 -62.46(17) . . . . ?
